data_2312565
loop_
_publ_author_name
'Jaconelli, Harry S.'
'Kennedy, Alan R.'

_publ_section_title
;
 Salt forms of amides: protonation of acetanilide.
;
_journal_coeditor_code EF3058
_journal_issue 9
_journal_name_full 'Acta crystallographica. Section C, Structural chemistry'
_journal_paper_doi 10.1107/S2053229624007332
_journal_volume 80
_journal_year 2024
_chemical_formula_iupac 'C8 H10 N1 O1 +, Br-, C8 H9 N1 O1'
_chemical_formula_moiety 'C8 H10 N1 O1 +, Br-, C8 H9 N1 O1'
_chemical_formula_sum 'C16 H19 Br N2 O2'
_chemical_formula_weight 351.24
_chemical_name_systematic
;
<i>N</i>-(1-Hydroxyethylidene)anilinium bromide--<i>N</i>-phenylacetamide
(1/1)
;
_space_group_crystal_system triclinic
_space_group_IT_number 2
_space_group_name_Hall '-P 1'
_space_group_name_H-M_alt 'P -1'
_atom_sites_solution_hydrogens mixed
_audit_creation_method SHELXL-2018/3
_cell_angle_alpha 104.385(3)
_cell_angle_beta 98.342(2)
_cell_angle_gamma 96.386(2)
_cell_formula_units_Z 3
_cell_length_a 7.8794(2)
_cell_length_b 9.7748(3)
_cell_length_c 16.2720(4)
_cell_measurement_reflns_used 12581
_cell_measurement_temperature 100(2)
_cell_measurement_theta_max 71.0150
_cell_measurement_theta_min 4.6690
_cell_volume 1186.86(6)
_computing_cell_refinement
;
Crysalis PRO (Rigaku OD, 2019)
;
_computing_data_collection
;
Crysalis PRO (Rigaku OD, 2019)
;
_computing_data_reduction
;
Crysalis PRO (Rigaku OD, 2019)
;
_computing_molecular_graphics
;
Mercury (Macrae <i>et al.</i>,  2020)
;
_computing_publication_material
;
SHELXL2018 in WinGX (Farrugia, 2012)
;
_computing_structure_refinement
;
SHELXL2018 (Sheldrick, 2015<i>b</i>)
;
_computing_structure_solution
;
SHELXT (Sheldrick, 2015<i>a</i>)
;
_diffrn_ambient_temperature 100(2)
_diffrn_measured_fraction_theta_full 0.982
_diffrn_measured_fraction_theta_max 0.977
_diffrn_measurement_device_type 'Rigaku Synergy-i '
_diffrn_measurement_method 'omega scans'
_diffrn_radiation_type CuK\a
_diffrn_radiation_wavelength 1.54184
_diffrn_reflns_av_unetI/netI 0.0214
_diffrn_reflns_limit_h_max 9
_diffrn_reflns_limit_h_min -9
_diffrn_reflns_limit_k_max 12
_diffrn_reflns_limit_k_min -11
_diffrn_reflns_limit_l_max 19
_diffrn_reflns_limit_l_min -19
_diffrn_reflns_number 8381
_diffrn_reflns_theta_full 70.000
_diffrn_reflns_theta_max 71.496
_diffrn_reflns_theta_min 2.850
_diffrn_source 'microsource tube '
_diffrn_standards_decay_% 0
_diffrn_standards_interval_count 0
_diffrn_standards_number 0
_exptl_absorpt_coefficient_mu 3.591
_exptl_absorpt_correction_T_max 0.890
_exptl_absorpt_correction_T_min 0.668
_exptl_absorpt_correction_type analytical
_exptl_absorpt_process_details
;
[CrysAlis PRO (Rigaku OD, 2023), based on expressions derived by
Clark & Reid (1995)]
;
_exptl_crystal_colour colourless
_exptl_crystal_density_diffrn 1.474
_exptl_crystal_description brick
_exptl_crystal_F_000 540
_exptl_crystal_size_max 0.18
_exptl_crystal_size_mid 0.04
_exptl_crystal_size_min 0.04
_refine_diff_density_max 0.728
_refine_diff_density_min -0.895
_refine_ls_extinction_method none
_refine_ls_goodness_of_fit_ref 1.114
_refine_ls_hydrogen_treatment mixed
_refine_ls_matrix_type full
_refine_ls_number_parameters 310
_refine_ls_number_reflns 8381
_refine_ls_number_restraints 5
_refine_ls_restrained_S_all 1.113
_refine_ls_R_factor_all 0.0614
_refine_ls_R_factor_gt 0.0544
_refine_ls_shift/su_max 0.001
_refine_ls_shift/su_mean 0.000
_refine_ls_structure_factor_coef Fsqd
_refine_ls_weighting_details 'w=1/[\s^2^(Fo^2^)+(0.1085P)^2^+0.3679P] where P=(Fo^2^+2Fc^2^)/3'
_refine_ls_weighting_scheme calc
_refine_ls_wR_factor_gt 0.1558
_refine_ls_wR_factor_ref 0.1642
_reflns_number_gt 7175
_reflns_number_total 8381
_reflns_threshold_expression 'I > 2\s(I)'
_cod_data_source_file ef3058.cif
_cod_data_source_block ACTHBr
_cod_database_code 2312565
_shelx_space_group_comment
;
The symmetry employed for this shelxl refinement is uniquely defined
by the following loop, which should always be used as a source of
symmetry information in preference to the above space-group names.
They are only intended as comments.
;

loop_
_space_group_symop_operation_xyz
'x, y, z'
'-x, -y, -z'

loop_
_atom_site_type_symbol
_atom_site_label
_atom_site_fract_x
_atom_site_fract_y
_atom_site_fract_z
_atom_site_U_iso_or_equiv
_atom_site_adp_type
_atom_site_calc_flag
_atom_site_occupancy
_atom_site_disorder_assembly
_atom_site_disorder_group
Br Br1 -0.00602(5) 0.34965(4) 0.33170(2) 0.02865(17) Uani d 1 . .
Br Br2 1.000000 1.000000 1.000000 0.03169(19) Uani d 1 . .
O O1 0.4235(4) 0.5268(3) 0.63295(18) 0.0260(6) Uani d 1 . .
O O2 0.5665(4) 0.7734(3) 0.70166(18) 0.0273(6) Uani d 1 . .
O O3 -0.4387(4) 0.1245(3) 0.03333(19) 0.0274(6) Uani d 1 . .
N N1 0.2337(4) 0.3905(3) 0.5172(2) 0.0237(7) Uani d 1 . .
N N2 0.7472(4) 0.9426(3) 0.8094(2) 0.0226(6) Uani d 1 . .
N N3 -0.2650(4) 0.2824(3) 0.1466(2) 0.0243(7) Uani d 1 . .
C C1 0.2182(5) 0.2625(4) 0.5456(2) 0.0253(8) Uani d 1 . .
C C2 0.1581(5) 0.2622(4) 0.6219(2) 0.0264(8) Uani d 1 . .
H H2 0.131148 0.347421 0.656919 0.032 Uiso calc 1 . .
C C3 0.1380(5) 0.1356(4) 0.6461(2) 0.0285(8) Uani d 1 . .
H H3 0.098346 0.134591 0.698376 0.034 Uiso calc 1 . .
C C4 0.1755(5) 0.0103(4) 0.5944(3) 0.0294(8) Uani d 1 . .
H H4 0.161757 -0.075893 0.611414 0.035 Uiso calc 1 . .
C C5 0.2331(5) 0.0119(4) 0.5178(3) 0.0292(8) Uani d 1 . .
H H5 0.258480 -0.073577 0.482297 0.035 Uiso calc 1 . .
C C6 0.2538(5) 0.1387(4) 0.4926(2) 0.0259(8) Uani d 1 . .
H H6 0.291790 0.139731 0.439966 0.031 Uiso calc 1 . .
C C7 0.3253(5) 0.5140(4) 0.5606(3) 0.0236(8) Uani d 1 . .
C C8 0.3163(5) 0.6366(4) 0.5217(3) 0.0264(8) Uani d 1 . .
H H8A 0.267078 0.711502 0.558722 0.040 Uiso calc 1 . .
H H8B 0.242638 0.603984 0.464497 0.040 Uiso calc 1 . .
H H8C 0.433324 0.674983 0.516404 0.040 Uiso calc 1 . .
C C9 0.7386(5) 1.0653(4) 0.7777(2) 0.0228(7) Uani d 1 . .
C C10 0.6149(5) 1.0724(4) 0.7087(2) 0.0268(8) Uani d 1 . .
H H10 0.528277 0.992407 0.679939 0.032 Uiso calc 1 . .
C C11 0.6198(5) 1.1976(4) 0.6827(2) 0.0293(8) Uani d 1 . .
H H11 0.534882 1.203047 0.636223 0.035 Uiso calc 1 . .
C C12 0.7464(5) 1.3147(4) 0.7233(3) 0.0289(8) Uani d 1 . .
H H12 0.750615 1.398643 0.703798 0.035 Uiso calc 1 . .
C C13 0.8678(5) 1.3079(4) 0.7932(3) 0.0297(8) Uani d 1 . .
H H13 0.953099 1.388521 0.822479 0.036 Uiso calc 1 . .
C C14 0.8640(5) 1.1844(4) 0.8198(2) 0.0262(8) Uani d 1 . .
H H14 0.947293 1.180257 0.867250 0.031 Uiso calc 1 . .
C C15 0.6709(5) 0.8079(4) 0.7731(3) 0.0237(8) Uani d 1 . .
C C16 0.7114(5) 0.7016(4) 0.8219(3) 0.0265(8) Uani d 1 . .
H H16A 0.603436 0.654437 0.832463 0.040 Uiso calc 1 . .
H H16B 0.787250 0.750527 0.877147 0.040 Uiso calc 1 . .
H H16C 0.770231 0.629968 0.788241 0.040 Uiso calc 1 . .
C C17 -0.2776(5) 0.4036(4) 0.1122(2) 0.0232(8) Uani d 1 . .
C C18 -0.2323(5) 0.4012(4) 0.0326(2) 0.0283(8) Uani d 1 . .
H H18 -0.194259 0.319168 -0.000052 0.034 Uiso calc 1 . .
C C19 -0.2434(5) 0.5206(4) 0.0015(3) 0.0306(8) Uani d 1 . .
H H19 -0.212383 0.520087 -0.052886 0.037 Uiso calc 1 . .
C C20 -0.2990(5) 0.6402(4) 0.0486(3) 0.0304(8) Uani d 1 . .
H H20 -0.307166 0.721000 0.026550 0.036 Uiso calc 1 . .
C C21 -0.3428(5) 0.6414(4) 0.1284(3) 0.0303(8) Uani d 1 . .
H H21 -0.381078 0.723343 0.160965 0.036 Uiso calc 1 . .
C C22 -0.3310(5) 0.5231(4) 0.1610(2) 0.0269(8) Uani d 1 . .
H H22 -0.359168 0.524403 0.215935 0.032 Uiso calc 1 . .
C C23 -0.3404(5) 0.1512(4) 0.1066(3) 0.0242(8) Uani d 1 . .
C C24 -0.3097(5) 0.0363(4) 0.1504(3) 0.0254(8) Uani d 1 . .
H H24A -0.421197 -0.019420 0.150223 0.038 Uiso calc 1 . .
H H24B -0.250319 0.079760 0.210067 0.038 Uiso calc 1 . .
H H24C -0.237484 -0.026649 0.119696 0.038 Uiso calc 1 . .
H H1N 0.172(5) 0.383(4) 0.4663(14) 0.020(10) Uiso d 1 . .
H H2N 0.818(5) 0.962(5) 0.8591(16) 0.027(12) Uiso d 1 . .
H H3N -0.202(5) 0.301(5) 0.1981(15) 0.029(12) Uiso d 1 . .
H H1H 0.483(7) 0.613(3) 0.659(3) 0.07(2) Uiso d 1 . .
H H2H -0.486(19) 0.037(6) 0.005(9) 0.06(3) Uiso d 0.5 A -1

loop_
_atom_site_aniso_label
_atom_site_aniso_U_11
_atom_site_aniso_U_22
_atom_site_aniso_U_33
_atom_site_aniso_U_12
_atom_site_aniso_U_13
_atom_site_aniso_U_23
Br1 0.0268(3) 0.0342(3) 0.0211(3) 0.00078(17) -0.00316(17) 0.00647(17)
Br2 0.0268(3) 0.0441(4) 0.0207(3) 0.0008(2) -0.0027(2) 0.0083(2)
O1 0.0268(14) 0.0233(13) 0.0233(14) -0.0018(10) -0.0044(11) 0.0051(10)
O2 0.0279(14) 0.0237(13) 0.0247(15) -0.0017(10) -0.0043(11) 0.0040(11)
O3 0.0275(14) 0.0226(13) 0.0266(15) -0.0015(11) -0.0063(12) 0.0052(11)
N1 0.0251(16) 0.0245(15) 0.0180(16) -0.0010(12) -0.0030(13) 0.0050(12)
N2 0.0227(16) 0.0237(15) 0.0180(16) -0.0012(12) -0.0031(12) 0.0053(12)
N3 0.0266(16) 0.0234(15) 0.0190(16) -0.0017(12) -0.0040(13) 0.0056(13)
C1 0.0225(18) 0.0246(18) 0.0241(19) -0.0025(14) -0.0064(15) 0.0065(15)
C2 0.0261(18) 0.0262(18) 0.0243(19) 0.0037(14) 0.0012(15) 0.0039(14)
C3 0.0273(19) 0.0295(19) 0.027(2) 0.0009(15) 0.0022(15) 0.0072(15)
C4 0.0252(19) 0.0273(18) 0.034(2) 0.0004(14) -0.0014(16) 0.0103(16)
C5 0.0262(19) 0.0246(18) 0.033(2) 0.0019(14) -0.0010(16) 0.0047(15)
C6 0.0238(18) 0.0250(18) 0.0257(19) 0.0001(14) -0.0014(15) 0.0059(14)
C7 0.0202(18) 0.0264(18) 0.0228(19) 0.0026(14) 0.0000(15) 0.0070(15)
C8 0.028(2) 0.0234(18) 0.025(2) -0.0004(14) 0.0003(16) 0.0063(15)
C9 0.0223(17) 0.0237(17) 0.0205(19) 0.0019(14) 0.0018(14) 0.0045(14)
C10 0.0266(18) 0.0258(18) 0.0251(19) 0.0003(14) -0.0014(15) 0.0063(14)
C11 0.031(2) 0.0273(19) 0.029(2) 0.0050(15) 0.0011(16) 0.0074(15)
C12 0.033(2) 0.0250(18) 0.030(2) 0.0037(15) 0.0068(16) 0.0085(15)
C13 0.0256(19) 0.0246(18) 0.034(2) -0.0008(14) 0.0034(16) 0.0016(15)
C14 0.0235(18) 0.0261(18) 0.0248(19) 0.0009(14) 0.0001(14) 0.0029(14)
C15 0.0212(18) 0.0261(18) 0.0217(19) 0.0021(14) 0.0004(15) 0.0057(15)
C16 0.0278(19) 0.0259(18) 0.023(2) 0.0008(15) 0.0001(15) 0.0063(15)
C17 0.0186(17) 0.0229(17) 0.0234(19) -0.0026(13) -0.0049(14) 0.0055(14)
C18 0.029(2) 0.0264(18) 0.027(2) 0.0005(15) 0.0012(15) 0.0068(15)
C19 0.032(2) 0.0294(19) 0.029(2) -0.0009(15) 0.0038(16) 0.0096(15)
C20 0.033(2) 0.0248(18) 0.029(2) -0.0018(15) -0.0049(16) 0.0087(15)
C21 0.029(2) 0.0247(18) 0.033(2) 0.0007(15) -0.0007(16) 0.0056(15)
C22 0.0273(19) 0.0262(18) 0.0242(19) -0.0015(14) -0.0003(15) 0.0063(14)
C23 0.0236(19) 0.0243(18) 0.023(2) 0.0027(14) 0.0014(15) 0.0047(15)
C24 0.0277(19) 0.0217(17) 0.025(2) 0.0010(14) 0.0003(16) 0.0066(15)

loop_
_atom_type_symbol
_atom_type_description
_atom_type_scat_dispersion_real
_atom_type_scat_dispersion_imag
_atom_type_scat_source
Br Br -0.6763 1.2805 'International Tables Vol C Tables 4.2.6.8 and 6.1.1.4'
O O 0.0492 0.0322 'International Tables Vol C Tables 4.2.6.8 and 6.1.1.4'
N N 0.0311 0.0180 'International Tables Vol C Tables 4.2.6.8 and 6.1.1.4'
C C 0.0181 0.0091 'International Tables Vol C Tables 4.2.6.8 and 6.1.1.4'
H H 0.0000 0.0000 'International Tables Vol C Tables 4.2.6.8 and 6.1.1.4'

loop_
_geom_angle_atom_site_label_1
_geom_angle_atom_site_label_2
_geom_angle_atom_site_label_3
_geom_angle_site_symmetry_1
_geom_angle_site_symmetry_3
_geom_angle
_geom_angle_publ_flag
C7 O1 H1H . . 116(4) ?
C23 O3 H2H . . 121(10) ?
C7 N1 C1 . . 126.2(3) ?
C7 N1 H1N . . 119(3) ?
C1 N1 H1N . . 115(3) ?
C15 N2 C9 . . 129.4(3) ?
C15 N2 H2N . . 118(3) ?
C9 N2 H2N . . 112(3) ?
C23 N3 C17 . . 124.8(3) ?
C23 N3 H3N . . 120(3) ?
C17 N3 H3N . . 115(3) ?
C6 C1 C2 . . 121.3(3) ?
C6 C1 N1 . . 118.3(3) ?
C2 C1 N1 . . 120.3(3) ?
C3 C2 C1 . . 119.1(3) ?
C3 C2 H2 . . 120.4 ?
C1 C2 H2 . . 120.4 ?
C2 C3 C4 . . 120.6(4) ?
C2 C3 H3 . . 119.7 ?
C4 C3 H3 . . 119.7 ?
C5 C4 C3 . . 119.7(4) ?
C5 C4 H4 . . 120.2 ?
C3 C4 H4 . . 120.2 ?
C4 C5 C6 . . 120.3(4) ?
C4 C5 H5 . . 119.8 ?
C6 C5 H5 . . 119.8 ?
C1 C6 C5 . . 119.0(4) ?
C1 C6 H6 . . 120.5 ?
C5 C6 H6 . . 120.5 ?
O1 C7 N1 . . 120.4(3) ?
O1 C7 C8 . . 121.6(3) ?
N1 C7 C8 . . 118.0(3) ?
C7 C8 H8A . . 109.5 ?
C7 C8 H8B . . 109.5 ?
H8A C8 H8B . . 109.5 ?
C7 C8 H8C . . 109.5 ?
H8A C8 H8C . . 109.5 ?
H8B C8 H8C . . 109.5 ?
C10 C9 C14 . . 119.6(3) ?
C10 C9 N2 . . 124.2(3) ?
C14 C9 N2 . . 116.2(3) ?
C11 C10 C9 . . 119.3(3) ?
C11 C10 H10 . . 120.4 ?
C9 C10 H10 . . 120.4 ?
C12 C11 C10 . . 121.1(4) ?
C12 C11 H11 . . 119.5 ?
C10 C11 H11 . . 119.5 ?
C11 C12 C13 . . 119.3(3) ?
C11 C12 H12 . . 120.3 ?
C13 C12 H12 . . 120.3 ?
C14 C13 C12 . . 120.1(3) ?
C14 C13 H13 . . 120.0 ?
C12 C13 H13 . . 120.0 ?
C13 C14 C9 . . 120.6(3) ?
C13 C14 H14 . . 119.7 ?
C9 C14 H14 . . 119.7 ?
O2 C15 N2 . . 121.5(3) ?
O2 C15 C16 . . 122.0(3) ?
N2 C15 C16 . . 116.5(3) ?
C15 C16 H16A . . 109.5 ?
C15 C16 H16B . . 109.5 ?
H16A C16 H16B . . 109.5 ?
C15 C16 H16C . . 109.5 ?
H16A C16 H16C . . 109.5 ?
H16B C16 H16C . . 109.5 ?
C22 C17 C18 . . 121.1(3) ?
C22 C17 N3 . . 118.8(3) ?
C18 C17 N3 . . 120.1(3) ?
C17 C18 C19 . . 118.9(4) ?
C17 C18 H18 . . 120.5 ?
C19 C18 H18 . . 120.5 ?
C20 C19 C18 . . 120.8(4) ?
C20 C19 H19 . . 119.6 ?
C18 C19 H19 . . 119.6 ?
C19 C20 C21 . . 119.6(4) ?
C19 C20 H20 . . 120.2 ?
C21 C20 H20 . . 120.2 ?
C20 C21 C22 . . 120.4(4) ?
C20 C21 H21 . . 119.8 ?
C22 C21 H21 . . 119.8 ?
C17 C22 C21 . . 119.2(4) ?
C17 C22 H22 . . 120.4 ?
C21 C22 H22 . . 120.4 ?
O3 C23 N3 . . 120.3(3) ?
O3 C23 C24 . . 121.6(3) ?
N3 C23 C24 . . 118.0(3) ?
C23 C24 H24A . . 109.5 ?
C23 C24 H24B . . 109.5 ?
H24A C24 H24B . . 109.5 ?
C23 C24 H24C . . 109.5 ?
H24A C24 H24C . . 109.5 ?
H24B C24 H24C . . 109.5 ?

loop_
_geom_bond_atom_site_label_1
_geom_bond_atom_site_label_2
_geom_bond_site_symmetry_2
_geom_bond_distance
_geom_bond_publ_flag
O1 C7 . 1.281(5) ?
O1 H1H . 0.887(14) ?
O2 C15 . 1.267(5) ?
O3 C23 . 1.274(5) ?
O3 H2H . 0.878(14) ?
N1 C7 . 1.309(5) ?
N1 C1 . 1.436(5) ?
N1 H1N . 0.880(13) ?
N2 C15 . 1.333(5) ?
N2 C9 . 1.424(4) ?
N2 H2N . 0.876(14) ?
N3 C23 . 1.314(5) ?
N3 C17 . 1.437(4) ?
N3 H3N . 0.875(13) ?
C1 C6 . 1.384(5) ?
C1 C2 . 1.392(5) ?
C2 C3 . 1.388(5) ?
C2 H2 . 0.9500 ?
C3 C4 . 1.391(5) ?
C3 H3 . 0.9500 ?
C4 C5 . 1.391(6) ?
C4 H4 . 0.9500 ?
C5 C6 . 1.398(5) ?
C5 H5 . 0.9500 ?
C6 H6 . 0.9500 ?
C7 C8 . 1.492(5) ?
C8 H8A . 0.9800 ?
C8 H8B . 0.9800 ?
C8 H8C . 0.9800 ?
C9 C10 . 1.396(5) ?
C9 C14 . 1.397(5) ?
C10 C11 . 1.390(5) ?
C10 H10 . 0.9500 ?
C11 C12 . 1.386(5) ?
C11 H11 . 0.9500 ?
C12 C13 . 1.395(6) ?
C12 H12 . 0.9500 ?
C13 C14 . 1.379(5) ?
C13 H13 . 0.9500 ?
C14 H14 . 0.9500 ?
C15 C16 . 1.492(5) ?
C16 H16A . 0.9800 ?
C16 H16B . 0.9800 ?
C16 H16C . 0.9800 ?
C17 C22 . 1.384(5) ?
C17 C18 . 1.388(5) ?
C18 C19 . 1.390(5) ?
C18 H18 . 0.9500 ?
C19 C20 . 1.383(6) ?
C19 H19 . 0.9500 ?
C20 C21 . 1.389(6) ?
C20 H20 . 0.9500 ?
C21 C22 . 1.393(5) ?
C21 H21 . 0.9500 ?
C22 H22 . 0.9500 ?
C23 C24 . 1.495(5) ?
C24 H24A . 0.9800 ?
C24 H24B . 0.9800 ?
C24 H24C . 0.9800 ?

loop_
_geom_hbond_atom_site_label_D
_geom_hbond_atom_site_label_H
_geom_hbond_atom_site_label_A
_geom_hbond_site_symmetry_A
_geom_hbond_distance_DH
_geom_hbond_distance_HA
_geom_hbond_distance_DA
_geom_hbond_angle_DHA
_geom_hbond_publ_flag
N1 H1N Br1 . 0.880(13) 2.350(14) 3.228(3) 176(4) yes
N2 H2N Br2 . 0.876(14) 2.442(14) 3.316(3) 176(4) yes
N3 H3N Br1 . 0.875(13) 2.385(15) 3.256(3) 174(4) yes
O1 H1H O2 . 0.887(14) 1.572(17) 2.454(4) 172(6) yes
O3 H2H O3 2_455 0.878(14) 1.55(2) 2.428(5) 173(16) yes

loop_
_geom_torsion_atom_site_label_1
_geom_torsion_atom_site_label_2
_geom_torsion_atom_site_label_3
_geom_torsion_atom_site_label_4
_geom_torsion_site_symmetry_1
_geom_torsion_site_symmetry_2
_geom_torsion_site_symmetry_3
_geom_torsion_site_symmetry_4
_geom_torsion
_geom_torsion_publ_flag
C7 N1 C1 C6 . . . . -126.7(4) ?
C7 N1 C1 C2 . . . . 57.3(5) ?
C6 C1 C2 C3 . . . . 1.7(6) ?
N1 C1 C2 C3 . . . . 177.5(3) ?
C1 C2 C3 C4 . . . . -0.7(6) ?
C2 C3 C4 C5 . . . . -0.2(6) ?
C3 C4 C5 C6 . . . . 0.2(6) ?
C2 C1 C6 C5 . . . . -1.7(5) ?
N1 C1 C6 C5 . . . . -177.6(3) ?
C4 C5 C6 C1 . . . . 0.8(5) ?
C1 N1 C7 O1 . . . . 5.7(6) ?
C1 N1 C7 C8 . . . . -176.5(4) ?
C15 N2 C9 C10 . . . . 15.0(6) ?
C15 N2 C9 C14 . . . . -165.0(4) ?
C14 C9 C10 C11 . . . . 0.6(6) ?
N2 C9 C10 C11 . . . . -179.4(3) ?
C9 C10 C11 C12 . . . . 0.8(6) ?
C10 C11 C12 C13 . . . . -1.9(6) ?
C11 C12 C13 C14 . . . . 1.7(6) ?
C12 C13 C14 C9 . . . . -0.4(6) ?
C10 C9 C14 C13 . . . . -0.8(6) ?
N2 C9 C14 C13 . . . . 179.2(3) ?
C9 N2 C15 O2 . . . . -3.7(6) ?
C9 N2 C15 C16 . . . . 177.8(4) ?
C23 N3 C17 C22 . . . . 126.4(4) ?
C23 N3 C17 C18 . . . . -55.3(5) ?
C22 C17 C18 C19 . . . . -0.9(6) ?
N3 C17 C18 C19 . . . . -179.1(3) ?
C17 C18 C19 C20 . . . . -0.2(6) ?
C18 C19 C20 C21 . . . . 0.6(6) ?
C19 C20 C21 C22 . . . . 0.0(6) ?
C18 C17 C22 C21 . . . . 1.4(6) ?
N3 C17 C22 C21 . . . . 179.7(3) ?
C20 C21 C22 C17 . . . . -1.0(6) ?
C17 N3 C23 O3 . . . . -2.9(6) ?
C17 N3 C23 C24 . . . . 178.2(3) ?
